data_7107286
loop_
_publ_author_name
'Alexander J. Graham'
'Jin-Chong Tan'
'David R. Allan'
'Stephen A. Moggach'

_publ_section_title
;
 The effect of pressure on Cu-btc: framework compression vs. guest
 inclusion
;
_journal_name_full Chem.Commun.
_journal_page_first 1535
_journal_paper_doi 10.1039/c1cc16045a
_journal_volume 48
_journal_year 2012
_chemical_formula_moiety 'C12 H4 Cu2 O10'
_chemical_formula_sum 'C12 H4 Cu2 O10'
_chemical_formula_weight 435.25
_space_group_IT_number 225
_symmetry_cell_setting cubic
_symmetry_space_group_name_Hall '-F 4 2 3'
_symmetry_space_group_name_H-M 'F m -3 m'
_atom_sites_solution_hydrogens difmap
_atom_sites_solution_primary other
_audit_creation_date 11-08-18
_audit_creation_method CRYSTALS_ver_14.23
_cell_angle_alpha 90
_cell_angle_beta 90
_cell_angle_gamma 90
_cell_formula_units_Z 24
_cell_length_a 26.3867(12)
_cell_length_b 26.3867(12)
_cell_length_c 26.3867(12)
_cell_measurement_reflns_used 4761
_cell_measurement_temperature 293
_cell_measurement_theta_max 24
_cell_measurement_theta_min 2
_cell_volume 18371.9(14)
_computing_cell_refinement 'USER DEFINED CELL REFINEMENT'
_computing_data_collection 'USER DEFINED DATA COLLECTION'
_computing_data_reduction 'USER DEFINED DATA REDUCTION'
_computing_molecular_graphics 'CAMERON (Watkin et al., 1996)'
_computing_publication_material 'CRYSTALS (Betteridge et al., 2003)'
_computing_structure_refinement 'CRYSTALS (Betteridge et al., 2003)'
_computing_structure_solution 'USER DEFINED STRUCTURE SOLUTION'
_diffrn_ambient_temperature 293
_diffrn_measured_fraction_theta_full 0.969
_diffrn_measured_fraction_theta_max 0.963
_diffrn_measurement_device Serial
_diffrn_measurement_device_type Unknown
_diffrn_measurement_method \w
_diffrn_radiation_monochromator graphite
_diffrn_radiation_type ' ? '
_diffrn_radiation_wavelength 0.48590
_diffrn_reflns_av_R_equivalents 0.103
_diffrn_reflns_limit_h_max 15
_diffrn_reflns_limit_h_min 0
_diffrn_reflns_limit_k_max 18
_diffrn_reflns_limit_k_min 0
_diffrn_reflns_limit_l_max 26
_diffrn_reflns_limit_l_min 1
_diffrn_reflns_number 20789
_diffrn_reflns_theta_full 13.244
_diffrn_reflns_theta_max 14.089
_diffrn_reflns_theta_min 0.914
_diffrn_standards_number 0
_exptl_absorpt_coefficient_mu 0.468
_exptl_absorpt_correction_T_max 0.87
_exptl_absorpt_correction_T_min 0.68
_exptl_absorpt_correction_type multi-scan
_exptl_absorpt_process_details 'SADABS (Siemens, 1996)'
_exptl_crystal_colour blue
_exptl_crystal_density_diffrn 0.944
_exptl_crystal_density_method 'not measured'
_exptl_crystal_description block
_exptl_crystal_F_000 5136
_exptl_crystal_size_max 0.200
_exptl_crystal_size_mid 0.200
_exptl_crystal_size_min 0.100
_refine_diff_density_max 0.52
_refine_diff_density_min -0.42
_refine_ls_extinction_method None
_refine_ls_goodness_of_fit_ref 1.0214
_refine_ls_hydrogen_treatment constr
_refine_ls_matrix_type full
_refine_ls_number_parameters 37
_refine_ls_number_reflns 415
_refine_ls_number_restraints 2
_refine_ls_R_factor_all 0.0564
_refine_ls_R_factor_gt 0.0440
_refine_ls_shift/su_max 0.0008683
_refine_ls_shift/su_mean 0.0000505
_refine_ls_structure_factor_coef F
_refine_ls_weighting_details
;
Method, part 1, Chebychev polynomial, (Watkin, 1994, Prince, 1982)
[weight] = 1.0/[A~0~*T~0~(x)+A~1~*T~1~(x) ... +A~n-1~]*T~n-1~(x)]
where A~i~ are the Chebychev coefficients listed below and x= Fcalc/Fmax
Method = Robust Weighting (Prince, 1982)
W = [weight] * [1-(deltaF/6*sigmaF)^2^]^2^
A~i~ are:
0.295 0.188 0.108
;
_refine_ls_weighting_scheme calc
_refine_ls_wR_factor_all 0.0628
_refine_ls_wR_factor_gt 0.0456
_refine_ls_wR_factor_ref 0.0456
_reflns_limit_h_max 15
_reflns_limit_h_min 0
_reflns_limit_k_max 18
_reflns_limit_k_min 0
_reflns_limit_l_max 26
_reflns_limit_l_min 1
_reflns_number_gt 415
_reflns_number_total 532
_reflns_threshold_expression I>2.0\s(I)
_oxford_diffrn_Wilson_B_factor 0.00
_oxford_diffrn_Wilson_scale 0.00
_oxford_refine_ls_r_factor_ref 0.0440
_oxford_refine_ls_scale 0.01895(9)
_oxford_reflns_number_all 532
_oxford_reflns_threshold_expression_ref I>2.0\s(I)
_oxford_structure_analysis_title 'cubt13 in Fm-3m'
_cod_data_source_file c1cc16045a.txt
_cod_data_source_block cubt13
_cod_depositor_comments
;
The following automatic conversions were performed:

'_atom_sites_solution_primary' value 'Other' changed to 'other'
according to the built-in table from CIF Core dictionary named
'cif_core.dic' version 2.4.1 from 2010-06-29.

Automatic conversion script
Id: cif_fix_values 1715 2011-07-08 13:25:40Z adriana 
;
_cod_original_sg_symbol_H-M 'F m -3 m '
_cod_database_code 7107286

loop_
_symmetry_equiv_pos_as_xyz
x,y,z
-x,-y,-z
x,y+1/2,z+1/2
-x,-y+1/2,-z+1/2
x+1/2,y,z+1/2
-x+1/2,-y,-z+1/2
x+1/2,y+1/2,z
-x+1/2,-y+1/2,-z
y,z,x
-y,-z,-x
y,z+1/2,x+1/2
-y,-z+1/2,-x+1/2
y+1/2,z,x+1/2
-y+1/2,-z,-x+1/2
y+1/2,z+1/2,x
-y+1/2,-z+1/2,-x
z,x,y
-z,-x,-y
z,x+1/2,y+1/2
-z,-x+1/2,-y+1/2
z+1/2,x,y+1/2
-z+1/2,-x,-y+1/2
z+1/2,x+1/2,y
-z+1/2,-x+1/2,-y
x,y,-z
-x,-y,z
x,y+1/2,-z+1/2
-x,-y+1/2,z+1/2
x+1/2,y,-z+1/2
-x+1/2,-y,z+1/2
x+1/2,y+1/2,-z
-x+1/2,-y+1/2,z
y,z,-x
-y,-z,x
y,z+1/2,-x+1/2
-y,-z+1/2,x+1/2
y+1/2,z,-x+1/2
-y+1/2,-z,x+1/2
y+1/2,z+1/2,-x
-y+1/2,-z+1/2,x
z,x,-y
-z,-x,y
z,x+1/2,-y+1/2
-z,-x+1/2,y+1/2
z+1/2,x,-y+1/2
-z+1/2,-x,y+1/2
z+1/2,x+1/2,-y
-z+1/2,-x+1/2,y
y,-z,-x
-y,z,x
y,-z+1/2,-x+1/2
-y,z+1/2,x+1/2
y+1/2,-z,-x+1/2
-y+1/2,z,x+1/2
y+1/2,-z+1/2,-x
-y+1/2,z+1/2,x
z,-x,-y
-z,x,y
z,-x+1/2,-y+1/2
-z,x+1/2,y+1/2
z+1/2,-x,-y+1/2
-z+1/2,x,y+1/2
z+1/2,-x+1/2,-y
-z+1/2,x+1/2,y
-z,x,-y
z,-x,y
-z,x+1/2,-y+1/2
z,-x+1/2,y+1/2
-z+1/2,x,-y+1/2
z+1/2,-x,y+1/2
-z+1/2,x+1/2,-y
z+1/2,-x+1/2,y
-x,y,-z
x,-y,z
-x,y+1/2,-z+1/2
x,-y+1/2,z+1/2
-x+1/2,y,-z+1/2
x+1/2,-y,z+1/2
-x+1/2,y+1/2,-z
x+1/2,-y+1/2,z
-y,z,-x
y,-z,x
-y,z+1/2,-x+1/2
y,-z+1/2,x+1/2
-y+1/2,z,-x+1/2
y+1/2,-z,x+1/2
-y+1/2,z+1/2,-x
y+1/2,-z+1/2,x
x,-y,-z
-x,y,z
x,-y+1/2,-z+1/2
-x,y+1/2,z+1/2
x+1/2,-y,-z+1/2
-x+1/2,y,z+1/2
x+1/2,-y+1/2,-z
-x+1/2,y+1/2,z
y,x,z
-y,-x,-z
y,x+1/2,z+1/2
-y,-x+1/2,-z+1/2
y+1/2,x,z+1/2
-y+1/2,-x,-z+1/2
y+1/2,x+1/2,z
-y+1/2,-x+1/2,-z
z,y,x
-z,-y,-x
z,y+1/2,x+1/2
-z,-y+1/2,-x+1/2
z+1/2,y,x+1/2
-z+1/2,-y,-x+1/2
z+1/2,y+1/2,x
-z+1/2,-y+1/2,-x
x,z,y
-x,-z,-y
x,z+1/2,y+1/2
-x,-z+1/2,-y+1/2
x+1/2,z,y+1/2
-x+1/2,-z,-y+1/2
x+1/2,z+1/2,y
-x+1/2,-z+1/2,-y
y,x,-z
-y,-x,z
y,x+1/2,-z+1/2
-y,-x+1/2,z+1/2
y+1/2,x,-z+1/2
-y+1/2,-x,z+1/2
y+1/2,x+1/2,-z
-y+1/2,-x+1/2,z
z,y,-x
-z,-y,x
z,y+1/2,-x+1/2
-z,-y+1/2,x+1/2
z+1/2,y,-x+1/2
-z+1/2,-y,x+1/2
z+1/2,y+1/2,-x
-z+1/2,-y+1/2,x
x,z,-y
-x,-z,y
x,z+1/2,-y+1/2
-x,-z+1/2,y+1/2
x+1/2,z,-y+1/2
-x+1/2,-z,y+1/2
x+1/2,z+1/2,-y
-x+1/2,-z+1/2,y
-z,y,-x
z,-y,x
-z,y+1/2,-x+1/2
z,-y+1/2,x+1/2
-z+1/2,y,-x+1/2
z+1/2,-y,x+1/2
-z+1/2,y+1/2,-x
z+1/2,-y+1/2,x
-x,z,-y
x,-z,y
-x,z+1/2,-y+1/2
x,-z+1/2,y+1/2
-x+1/2,z,-y+1/2
x+1/2,-z,y+1/2
-x+1/2,z+1/2,-y
x+1/2,-z+1/2,y
x,-z,-y
-x,z,y
x,-z+1/2,-y+1/2
-x,z+1/2,y+1/2
x+1/2,-z,-y+1/2
-x+1/2,z,y+1/2
x+1/2,-z+1/2,-y
-x+1/2,z+1/2,y
y,-x,-z
-y,x,z
y,-x+1/2,-z+1/2
-y,x+1/2,z+1/2
y+1/2,-x,-z+1/2
-y+1/2,x,z+1/2
y+1/2,-x+1/2,-z
-y+1/2,x+1/2,z
z,-y,-x
-z,y,x
z,-y+1/2,-x+1/2
-z,y+1/2,x+1/2
z+1/2,-y,-x+1/2
-z+1/2,y,x+1/2
z+1/2,-y+1/2,-x
-z+1/2,y+1/2,x
-y,x,-z
y,-x,z
-y,x+1/2,-z+1/2
y,-x+1/2,z+1/2
-y+1/2,x,-z+1/2
y+1/2,-x,z+1/2
-y+1/2,x+1/2,-z
y+1/2,-x+1/2,z

loop_
_atom_site_label
_atom_site_type_symbol
_atom_site_fract_x
_atom_site_fract_y
_atom_site_fract_z
_atom_site_U_iso_or_equiv
_atom_site_occupancy
_atom_site_adp_type
_atom_site_refinement_flags_posn
_atom_site_refinement_flags_adp
Cu1 Cu 0.71494(3) 0.21494(3) 0.5000 0.0378 1.0000 Uani S T
O2 O 0.6562(2) 0.1562(2) 0.5000 0.1123 1.0000 Uani S T
O1 O 0.68366(12) 0.25640(13) 0.55268(12) 0.0509 1.0000 Uani . .
C3 C 0.7004(3) 0.36463(18) 0.63537(18) 0.0506 1.0000 Uani S T
C2 C 0.67835(17) 0.32165(17) 0.6146(2) 0.0366 1.0000 Uani S T
C1 C 0.70421(18) 0.29579(18) 0.5696(2) 0.0447 1.0000 Uani S T
H31 H 0.7297 0.3794 0.6206 0.0608 1.0000 Uiso RS .

loop_
_atom_site_aniso_label
_atom_site_aniso_U_11
_atom_site_aniso_U_22
_atom_site_aniso_U_33
_atom_site_aniso_U_23
_atom_site_aniso_U_13
_atom_site_aniso_U_12
Cu1 0.0394(6) 0.0394(6) 0.0345(8) 0.0000 0.0000 -0.0072(6)
O2 0.104(5) 0.104(5) 0.128(9) 0.0000 0.0000 -0.060(6)
O1 0.053(2) 0.053(2) 0.046(2) -0.0125(19) 0.0077(16) -0.0125(18)
C3 0.063(5) 0.044(3) 0.044(3) 0.000(4) 0.009(2) -0.009(2)
C2 0.038(3) 0.038(3) 0.034(4) -0.001(2) 0.001(2) -0.001(3)
C1 0.045(3) 0.045(3) 0.043(5) 0.002(2) -0.002(2) -0.003(4)

loop_
_atom_type_symbol
_atom_type_scat_dispersion_real
_atom_type_scat_dispersion_imag
_atom_type_scat_Cromer_Mann_a1
_atom_type_scat_Cromer_Mann_b1
_atom_type_scat_Cromer_Mann_a2
_atom_type_scat_Cromer_Mann_b2
_atom_type_scat_Cromer_Mann_a3
_atom_type_scat_Cromer_Mann_b3
_atom_type_scat_Cromer_Mann_a4
_atom_type_scat_Cromer_Mann_b4
_atom_type_scat_Cromer_Mann_c
_atom_type_scat_source
C 0.0006 0.0007 2.3100 20.8439 1.0200 10.2075 1.5886 0.5687 0.8650 51.6512 0.2156 'International Tables Vol C 4.2.6.8 and 6.1.1.4'
H 0.0000 0.0000 0.4930 10.5109 0.3229 26.1257 0.1402 3.1424 0.0408 57.7998 0.0030 'International Tables Vol C 4.2.6.8 and 6.1.1.4'
O 0.0036 0.0026 3.0485 13.2771 2.2868 5.7011 1.5463 0.3239 0.8670 32.9089 0.2508 'International Tables Vol C 4.2.6.8 and 6.1.1.4'
Cu 0.2947 0.6374 13.3380 3.5828 7.1676 0.2470 5.6158 11.3966 1.6735 64.8126 1.1910 'International Tables Vol C 4.2.6.8 and 6.1.1.4'

loop_
_geom_angle_atom_site_label_1
_geom_angle_site_symmetry_1
_geom_angle_atom_site_label_2
_geom_angle_atom_site_label_3
_geom_angle_site_symmetry_3
_geom_angle
_geom_angle_publ_flag
O1 127_546 Cu1 O1 103_545 90.8(2) yes
O1 127_546 Cu1 O1 25_556 88.1(2) yes
O1 103_545 Cu1 O1 25_556 168.8(2) yes
O1 127_546 Cu1 Cu1 122_665 84.42(10) yes
O1 103_545 Cu1 Cu1 122_665 84.42(10) yes
O1 25_556 Cu1 Cu1 122_665 84.42(10) yes
O1 127_546 Cu1 O2 . 95.58(10) yes
O1 103_545 Cu1 O2 . 95.58(10) yes
O1 25_556 Cu1 O2 . 95.58(10) yes
Cu1 122_665 Cu1 O2 . 179.995 yes
O1 127_546 Cu1 O1 . 168.8(2) yes
O1 103_545 Cu1 O1 . 88.1(2) yes
O1 25_556 Cu1 O1 . 90.8(2) yes
Cu1 122_665 Cu1 O1 . 84.42(10) yes
O2 . Cu1 O1 . 95.58(10) yes
Cu1 . O1 C1 . 122.3(4) yes
C2 34_665 C3 C2 . 118.0(7) yes
C2 34_665 C3 H31 . 121.0 no
C2 . C3 H31 . 121.0 no
C3 57_566 C2 C3 . 122.0(7) yes
C3 57_566 C2 C1 . 118.9(4) yes
C3 . C2 C1 . 118.9(4) yes
C2 . C1 O1 122_665 116.9(3) yes
C2 . C1 O1 . 116.9(3) yes
O1 122_665 C1 O1 . 126.2(6) yes

loop_
_geom_bond_atom_site_label_1
_geom_bond_atom_site_label_2
_geom_bond_site_symmetry_2
_geom_bond_distance
_geom_bond_publ_flag
Cu1 O1 127_546 1.952(3) yes
Cu1 O1 103_545 1.952(3) yes
Cu1 O1 25_556 1.952(3) yes
Cu1 Cu1 122_665 2.616(2) yes
Cu1 O2 . 2.191(8) yes
Cu1 O1 . 1.952(3) yes
O1 C1 . 1.254(4) yes
C3 C2 34_665 1.388(5) yes
C3 C2 . 1.388(5) yes
C3 H31 . 0.950 no
C2 C1 . 1.531(9) yes
